data_7019102
loop_
_publ_author_name
'Tanakit, Alisa'
'Rouffet, Matthieu'
'Martin, David P.'
'Cohen, Seth M.'

_publ_section_title
;
 Investigating chelating sulfonamides and their use in metalloproteinase
 inhibitors.
;
_journal_issue 21
_journal_name_full 'Dalton transactions (Cambridge, England : 2003)'
_journal_page_first 6507
_journal_page_last 6515
_journal_paper_doi 10.1039/c2dt12373h
_journal_volume 41
_journal_year 2012
_chemical_formula_sum 'C46 H47 Co N9 O7 S3'
_chemical_formula_weight 993.04
_chemical_name_systematic
;
?
;
_space_group_IT_number 14
_symmetry_cell_setting monoclinic
_symmetry_space_group_name_Hall '-P 2yn'
_symmetry_space_group_name_H-M 'P 1 21/n 1'
_atom_sites_solution_hydrogens geom
_atom_sites_solution_primary direct
_atom_sites_solution_secondary difmap
_audit_creation_method SHELXL-97
_cell_angle_alpha 90.00
_cell_angle_beta 100.980(2)
_cell_angle_gamma 90.00
_cell_formula_units_Z 4
_cell_length_a 14.0823(13)
_cell_length_b 21.4210(19)
_cell_length_c 15.6384(14)
_cell_measurement_reflns_used 35930
_cell_measurement_temperature 100(2)
_cell_measurement_theta_max 26.72
_cell_measurement_theta_min 1.63
_cell_volume 4631.1(7)
_computing_cell_refinement 'Bruker SAINT'
_computing_data_collection 'Bruker APEX2'
_computing_data_reduction 'Bruker SAINT'
_computing_structure_refinement 'SHELXL-97 (Sheldrick, 2008)'
_computing_structure_solution 'SHELXS-97 (Sheldrick, 2008)'
_diffrn_ambient_temperature 100(2)
_diffrn_detector_area_resol_mean 512x512
_diffrn_measured_fraction_theta_full 0.996
_diffrn_measured_fraction_theta_max 0.996
_diffrn_measurement_device_type 'Bruker APEX CCD'
_diffrn_measurement_method '\f and \w scans'
_diffrn_radiation_monochromator graphite
_diffrn_radiation_source 'fine-focus sealed tube'
_diffrn_radiation_type MoK\a
_diffrn_radiation_wavelength 0.71073
_diffrn_reflns_av_R_equivalents 0.1073
_diffrn_reflns_av_sigmaI/netI 0.1346
_diffrn_reflns_limit_h_max 17
_diffrn_reflns_limit_h_min -17
_diffrn_reflns_limit_k_max 26
_diffrn_reflns_limit_k_min -26
_diffrn_reflns_limit_l_max 18
_diffrn_reflns_limit_l_min -19
_diffrn_reflns_number 35930
_diffrn_reflns_theta_full 26.72
_diffrn_reflns_theta_max 26.72
_diffrn_reflns_theta_min 1.63
_exptl_absorpt_coefficient_mu 0.567
_exptl_absorpt_correction_T_max 0.9832
_exptl_absorpt_correction_T_min 0.9197
_exptl_absorpt_correction_type multi-scan
_exptl_absorpt_process_details 'Bruker SADABS'
_exptl_crystal_colour Purple
_exptl_crystal_density_diffrn 1.424
_exptl_crystal_density_method 'not measured'
_exptl_crystal_description Block
_exptl_crystal_F_000 2068
_exptl_crystal_size_max 0.15
_exptl_crystal_size_mid 0.09
_exptl_crystal_size_min 0.03
_refine_diff_density_max 0.489
_refine_diff_density_min -0.445
_refine_diff_density_rms 0.087
_refine_ls_extinction_method none
_refine_ls_goodness_of_fit_ref 1.013
_refine_ls_hydrogen_treatment mixed
_refine_ls_matrix_type full
_refine_ls_number_parameters 612
_refine_ls_number_reflns 9787
_refine_ls_number_restraints 0
_refine_ls_restrained_S_all 1.013
_refine_ls_R_factor_all 0.1358
_refine_ls_R_factor_gt 0.0589
_refine_ls_shift/su_max 0.015
_refine_ls_shift/su_mean 0.000
_refine_ls_structure_factor_coef Fsqd
_refine_ls_weighting_details 'calc w=1/[\s^2^(Fo^2^)+(0.0425P)^2^+0.4936P] where P=(Fo^2^+2Fc^2^)/3'
_refine_ls_weighting_scheme calc
_refine_ls_wR_factor_gt 0.1060
_refine_ls_wR_factor_ref 0.1284
_reflns_number_gt 5398
_reflns_number_total 9787
_reflns_threshold_expression >2sigma(I)
_cod_data_source_file c2dt12373h.txt
_cod_data_source_block co(zbg-3)3
_cod_depositor_comments
;
The following automatic conversions were performed:

'_symmetry_cell_setting' value 'Monoclinic' changed to 'monoclinic'
according to /home/saulius/struct/CIF-dictionaries/cif_core.dic
dictionary named 'cif_core.dic' version 2.4.1 from 2010-06-29.

Automatic conversion script
Id: cif_fix_values 1715 2011-07-08 13:25:40Z adriana 
;
_cod_original_sg_symbol_H-M P2(1)/n
_cod_database_code 7019102

loop_
_symmetry_equiv_pos_as_xyz
'x, y, z'
'-x+1/2, y+1/2, -z+1/2'
'-x, -y, -z'
'x-1/2, -y-1/2, z-1/2'

loop_
_atom_site_label
_atom_site_type_symbol
_atom_site_fract_x
_atom_site_fract_y
_atom_site_fract_z
_atom_site_U_iso_or_equiv
_atom_site_adp_type
_atom_site_occupancy
_atom_site_symmetry_multiplicity
_atom_site_calc_flag
_atom_site_refinement_flags
Co1 Co 0.33165(4) 0.17927(3) 0.98812(3) 0.02211(15) Uani 1 1 d .
S1 S 0.32918(7) 0.26954(5) 0.80485(6) 0.0201(2) Uani 1 1 d .
S2 S 0.33936(7) 0.06086(5) 1.13945(6) 0.0253(3) Uani 1 1 d .
S3 S 0.39642(7) -0.06776(5) 0.65951(6) 0.0225(2) Uani 1 1 d .
O1 O 0.24324(17) 0.23126(12) 0.78248(15) 0.0226(6) Uani 1 1 d .
O2 O 0.31706(18) 0.33527(12) 0.78142(15) 0.0252(7) Uani 1 1 d .
O3 O 0.44079(18) 0.07247(13) 1.13588(15) 0.0256(7) Uani 1 1 d .
O4 O 0.3147(2) 0.06108(14) 1.22470(16) 0.0340(7) Uani 1 1 d .
O5 O 0.46036(18) -0.01562(12) 0.67988(16) 0.0250(7) Uani 1 1 d .
O6 O 0.43448(19) -0.12971(12) 0.65637(16) 0.0281(7) Uani 1 1 d .
O7 O 0.3562(2) 0.23354(16) 1.3456(2) 0.0495(9) Uani 1 1 d .
N1 N 0.4481(2) 0.21569(15) 1.06897(19) 0.0204(8) Uani 1 1 d .
N2 N 0.5732(3) 0.25296(17) 1.1621(2) 0.0281(9) Uani 1 1 d .
H2N H 0.623(3) 0.2565(19) 1.206(2) 0.034 Uiso 1 1 d .
N3 N 0.3681(2) 0.25873(14) 0.90509(18) 0.0180(7) Uani 1 1 d .
N4 N 0.1906(2) 0.20328(15) 0.97227(19) 0.0218(8) Uani 1 1 d .
N5 N 0.0334(3) 0.22159(18) 0.9292(2) 0.0307(9) Uani 1 1 d .
H5N H -0.016(3) 0.239(2) 0.907(3) 0.037 Uiso 1 1 d .
N6 N 0.2795(2) 0.10840(15) 1.07371(18) 0.0228(8) Uani 1 1 d .
N7 N 0.3574(2) 0.10899(14) 0.90679(18) 0.0180(7) Uani 1 1 d .
N8 N 0.4265(2) 0.02496(16) 0.8614(2) 0.0192(8) Uani 1 1 d .
H8N H 0.470(3) -0.0033(18) 0.858(2) 0.023 Uiso 1 1 d .
N9 N 0.3272(2) -0.07135(16) 0.7326(2) 0.0224(8) Uani 1 1 d .
H9N H 0.293(3) -0.1013(19) 0.726(2) 0.027 Uiso 1 1 d .
C1 C 0.5070(3) 0.2082(2) 1.1457(2) 0.0264(10) Uani 1 1 d .
H1 H 0.5023 0.1746 1.1842 0.032 Uiso 1 1 calc R
C2 C 0.5601(3) 0.2940(2) 1.0916(2) 0.0244(10) Uani 1 1 d .
C3 C 0.6092(3) 0.3461(2) 1.0695(3) 0.0313(11) Uani 1 1 d .
H3 H 0.6631 0.3633 1.1081 0.038 Uiso 1 1 calc R
C4 C 0.5751(3) 0.3713(2) 0.9883(3) 0.0310(11) Uani 1 1 d .
H4 H 0.6061 0.4074 0.9712 0.037 Uiso 1 1 calc R
C5 C 0.4960(3) 0.34570(19) 0.9294(3) 0.0251(10) Uani 1 1 d .
H5 H 0.4757 0.3647 0.8741 0.030 Uiso 1 1 calc R
C6 C 0.4474(3) 0.29345(19) 0.9508(2) 0.0206(9) Uani 1 1 d .
C7 C 0.4820(3) 0.26937(19) 1.0344(2) 0.0212(9) Uani 1 1 d .
C8 C 0.4141(3) 0.24007(18) 0.7447(2) 0.0196(9) Uani 1 1 d .
C9 C 0.4808(3) 0.2787(2) 0.7179(2) 0.0275(10) Uani 1 1 d .
H9 H 0.4809 0.3221 0.7299 0.033 Uiso 1 1 calc R
C10 C 0.5483(3) 0.2533(2) 0.6731(3) 0.0305(11) Uani 1 1 d .
H10 H 0.5947 0.2800 0.6550 0.037 Uiso 1 1 calc R
C11 C 0.5493(3) 0.1902(2) 0.6543(3) 0.0311(11) Uani 1 1 d .
C12 C 0.4804(3) 0.1522(2) 0.6808(2) 0.0306(11) Uani 1 1 d .
H12 H 0.4796 0.1088 0.6679 0.037 Uiso 1 1 calc R
C13 C 0.4125(3) 0.1767(2) 0.7258(2) 0.0246(9) Uani 1 1 d .
H13 H 0.3657 0.1502 0.7436 0.030 Uiso 1 1 calc R
C14 C 0.6219(3) 0.1628(2) 0.6050(3) 0.0476(14) Uani 1 1 d .
H14A H 0.6563 0.1283 0.6386 0.071 Uiso 1 1 calc R
H14B H 0.6683 0.1950 0.5960 0.071 Uiso 1 1 calc R
H14C H 0.5880 0.1472 0.5484 0.071 Uiso 1 1 calc R
C15 C 0.1246(3) 0.2406(2) 0.9267(2) 0.0265(10) Uani 1 1 d .
H15 H 0.1395 0.2765 0.8960 0.032 Uiso 1 1 calc R
C16 C 0.0396(3) 0.1681(2) 0.9808(3) 0.0289(10) Uani 1 1 d .
C17 C -0.0270(3) 0.1279(2) 1.0060(3) 0.0382(12) Uani 1 1 d .
H17 H -0.0947 0.1336 0.9876 0.046 Uiso 1 1 calc R
C18 C 0.0109(3) 0.0788(2) 1.0596(3) 0.0396(12) Uani 1 1 d .
H18 H -0.0326 0.0504 1.0784 0.047 Uiso 1 1 calc R
C19 C 0.1113(3) 0.0694(2) 1.0874(3) 0.0328(11) Uani 1 1 d .
H19 H 0.1337 0.0352 1.1245 0.039 Uiso 1 1 calc R
C20 C 0.1774(3) 0.10936(19) 1.0612(2) 0.0231(9) Uani 1 1 d .
C21 C 0.1377(3) 0.15837(19) 1.0072(2) 0.0231(10) Uani 1 1 d .
C22 C 0.3166(3) -0.01616(19) 1.0984(3) 0.0255(10) Uani 1 1 d .
C23 C 0.2831(3) -0.0263(2) 1.0106(3) 0.0306(11) Uani 1 1 d .
H23 H 0.2658 0.0081 0.9723 0.037 Uiso 1 1 calc R
C24 C 0.2747(3) -0.0867(2) 0.9787(3) 0.0336(11) Uani 1 1 d .
H24 H 0.2522 -0.0934 0.9182 0.040 Uiso 1 1 calc R
C25 C 0.2985(3) -0.1376(2) 1.0330(3) 0.0349(11) Uani 1 1 d .
C26 C 0.3308(3) -0.1265(2) 1.1215(3) 0.0381(12) Uani 1 1 d .
H26 H 0.3470 -0.1608 1.1600 0.046 Uiso 1 1 calc R
C27 C 0.3397(3) -0.0663(2) 1.1545(3) 0.0318(11) Uani 1 1 d .
H27 H 0.3616 -0.0595 1.2150 0.038 Uiso 1 1 calc R
C28 C 0.2865(4) -0.2027(2) 0.9977(3) 0.0527(14) Uani 1 1 d .
H28A H 0.3413 -0.2283 1.0257 0.079 Uiso 1 1 calc R
H28B H 0.2842 -0.2018 0.9346 0.079 Uiso 1 1 calc R
H28C H 0.2263 -0.2205 1.0095 0.079 Uiso 1 1 calc R
C29 C 0.4368(3) 0.07524(18) 0.9146(2) 0.0197(9) Uani 1 1 d .
H29 H 0.4952 0.0852 0.9536 0.024 Uiso 1 1 calc R
C30 C 0.3323(3) 0.02589(18) 0.8158(2) 0.0170(9) Uani 1 1 d .
C31 C 0.2809(3) -0.01603(18) 0.7553(2) 0.0193(9) Uani 1 1 d .
C32 C 0.1843(3) -0.0031(2) 0.7261(2) 0.0280(10) Uani 1 1 d .
H32 H 0.1464 -0.0303 0.6853 0.034 Uiso 1 1 calc R
C33 C 0.1412(3) 0.0493(2) 0.7556(3) 0.0278(10) Uani 1 1 d .
H33 H 0.0745 0.0567 0.7340 0.033 Uiso 1 1 calc R
C34 C 0.1912(3) 0.09027(19) 0.8139(2) 0.0231(9) Uani 1 1 d .
H34 H 0.1606 0.1258 0.8329 0.028 Uiso 1 1 calc R
C35 C 0.2892(3) 0.07815(18) 0.8449(2) 0.0187(9) Uani 1 1 d .
C36 C 0.3206(3) -0.05169(19) 0.5586(2) 0.0231(10) Uani 1 1 d .
C37 C 0.3501(3) -0.0091(2) 0.5026(2) 0.0310(11) Uani 1 1 d .
H37 H 0.4096 0.0126 0.5192 0.037 Uiso 1 1 calc R
C38 C 0.2922(3) 0.0018(2) 0.4220(3) 0.0371(12) Uani 1 1 d .
H38 H 0.3145 0.0291 0.3822 0.044 Uiso 1 1 calc R
C39 C 0.2021(3) -0.0264(2) 0.3980(3) 0.0328(11) Uani 1 1 d .
C40 C 0.1741(3) -0.0693(2) 0.4539(2) 0.0333(11) Uani 1 1 d .
H40 H 0.1139 -0.0902 0.4373 0.040 Uiso 1 1 calc R
C41 C 0.2321(3) -0.0827(2) 0.5339(2) 0.0276(10) Uani 1 1 d .
H41 H 0.2119 -0.1126 0.5716 0.033 Uiso 1 1 calc R
C42 C 0.1374(3) -0.0103(3) 0.3118(3) 0.0569(16) Uani 1 1 d .
H42A H 0.1216 -0.0485 0.2774 0.085 Uiso 1 1 calc R
H42B H 0.1711 0.0189 0.2796 0.085 Uiso 1 1 calc R
H42C H 0.0777 0.0090 0.3225 0.085 Uiso 1 1 calc R
C43 C 0.3632(4) 0.1600(3) 1.4613(3) 0.0622(16) Uani 1 1 d .
H43A H 0.4293 0.1478 1.4575 0.093 Uiso 1 1 calc R
H43B H 0.3300 0.1247 1.4826 0.093 Uiso 1 1 calc R
H43C H 0.3652 0.1952 1.5017 0.093 Uiso 1 1 calc R
C44 C 0.3086(4) 0.1794(3) 1.3713(3) 0.0586(15) Uani 1 1 d .
H44A H 0.3095 0.1451 1.3290 0.070 Uiso 1 1 calc R
H44B H 0.2404 0.1892 1.3735 0.070 Uiso 1 1 calc R
C45 C 0.3149(4) 0.2533(3) 1.2620(3) 0.0611(17) Uani 1 1 d .
H45A H 0.2447 0.2604 1.2577 0.073 Uiso 1 1 calc R
H45B H 0.3238 0.2210 1.2188 0.073 Uiso 1 1 calc R
C46 C 0.3649(4) 0.3142(3) 1.2437(3) 0.0678(17) Uani 1 1 d .
H46A H 0.3556 0.3458 1.2867 0.102 Uiso 1 1 calc R
H46B H 0.3369 0.3291 1.1851 0.102 Uiso 1 1 calc R
H46C H 0.4343 0.3065 1.2477 0.102 Uiso 1 1 calc R

loop_
_atom_site_aniso_label
_atom_site_aniso_U_11
_atom_site_aniso_U_22
_atom_site_aniso_U_33
_atom_site_aniso_U_23
_atom_site_aniso_U_13
_atom_site_aniso_U_12
Co1 0.0169(3) 0.0243(3) 0.0235(3) -0.0073(3) -0.0006(2) 0.0025(3)
S1 0.0198(5) 0.0201(6) 0.0188(5) 0.0012(4) -0.0005(4) 0.0044(5)
S2 0.0260(6) 0.0282(6) 0.0216(5) 0.0055(5) 0.0041(4) 0.0067(5)
S3 0.0254(6) 0.0191(6) 0.0218(5) -0.0021(4) 0.0015(4) -0.0014(5)
O1 0.0181(14) 0.0277(17) 0.0192(14) 0.0026(12) -0.0035(11) -0.0014(13)
O2 0.0307(16) 0.0189(17) 0.0253(15) 0.0048(12) 0.0034(12) 0.0079(13)
O3 0.0236(15) 0.0279(17) 0.0237(15) 0.0044(13) 0.0004(12) 0.0037(14)
O4 0.0412(18) 0.043(2) 0.0202(15) 0.0095(14) 0.0110(13) 0.0124(16)
O5 0.0267(16) 0.0203(16) 0.0261(15) -0.0026(12) 0.0001(12) -0.0055(13)
O6 0.0360(17) 0.0168(16) 0.0301(16) -0.0033(13) 0.0026(13) 0.0013(14)
O7 0.038(2) 0.057(3) 0.050(2) -0.0022(18) -0.0015(17) -0.0120(19)
N1 0.0202(18) 0.022(2) 0.0171(17) -0.0011(14) -0.0017(14) 0.0024(16)
N2 0.023(2) 0.035(2) 0.021(2) -0.0069(17) -0.0080(15) -0.0004(19)
N3 0.0157(17) 0.0188(19) 0.0177(17) -0.0011(14) -0.0011(13) 0.0017(15)
N4 0.0211(18) 0.022(2) 0.0227(18) 0.0007(15) 0.0045(15) 0.0049(16)
N5 0.024(2) 0.028(2) 0.038(2) 0.0025(18) 0.0008(17) 0.0091(18)
N6 0.0205(18) 0.026(2) 0.0206(18) 0.0031(15) 0.0011(14) 0.0079(16)
N7 0.0156(17) 0.0173(19) 0.0210(18) -0.0006(14) 0.0031(14) 0.0012(15)
N8 0.0179(19) 0.018(2) 0.0205(18) -0.0039(15) 0.0004(14) 0.0020(15)
N9 0.027(2) 0.015(2) 0.0247(18) -0.0015(16) 0.0037(15) -0.0084(16)
C1 0.025(2) 0.028(3) 0.024(2) -0.0007(19) -0.0027(19) 0.000(2)
C2 0.021(2) 0.025(3) 0.025(2) -0.0048(19) -0.0011(18) 0.001(2)
C3 0.026(2) 0.031(3) 0.035(3) -0.008(2) 0.001(2) -0.002(2)
C4 0.032(3) 0.022(3) 0.039(3) -0.006(2) 0.007(2) -0.006(2)
C5 0.028(2) 0.021(2) 0.026(2) -0.0011(19) 0.0030(19) 0.002(2)
C6 0.017(2) 0.023(2) 0.021(2) -0.0052(18) -0.0009(17) 0.0066(19)
C7 0.017(2) 0.019(2) 0.027(2) -0.0052(18) 0.0034(18) 0.0038(19)
C8 0.023(2) 0.020(2) 0.012(2) 0.0017(17) -0.0028(17) 0.0059(19)
C9 0.032(2) 0.025(3) 0.025(2) 0.0024(19) 0.0050(19) -0.003(2)
C10 0.026(2) 0.039(3) 0.028(2) 0.005(2) 0.010(2) -0.002(2)
C11 0.035(3) 0.031(3) 0.029(2) 0.004(2) 0.010(2) 0.007(2)
C12 0.041(3) 0.025(3) 0.025(2) -0.0002(19) 0.005(2) 0.009(2)
C13 0.030(2) 0.022(2) 0.021(2) 0.0054(19) 0.0050(18) 0.001(2)
C14 0.050(3) 0.054(4) 0.044(3) 0.005(3) 0.025(2) 0.010(3)
C15 0.023(2) 0.029(3) 0.027(2) -0.0010(19) 0.0048(19) 0.007(2)
C16 0.023(2) 0.033(3) 0.030(2) -0.001(2) 0.0056(19) 0.007(2)
C17 0.020(2) 0.048(3) 0.047(3) -0.002(2) 0.007(2) 0.000(2)
C18 0.032(3) 0.040(3) 0.049(3) 0.004(2) 0.016(2) -0.005(2)
C19 0.031(3) 0.037(3) 0.032(2) 0.009(2) 0.010(2) 0.002(2)
C20 0.023(2) 0.025(3) 0.022(2) -0.0013(18) 0.0069(18) 0.003(2)
C21 0.026(2) 0.023(2) 0.022(2) -0.0010(18) 0.0066(18) 0.0012(19)
C22 0.020(2) 0.025(3) 0.033(2) 0.005(2) 0.0070(19) 0.005(2)
C23 0.035(3) 0.029(3) 0.029(3) 0.008(2) 0.011(2) 0.001(2)
C24 0.038(3) 0.034(3) 0.033(3) -0.001(2) 0.018(2) -0.004(2)
C25 0.027(3) 0.028(3) 0.055(3) 0.006(2) 0.020(2) 0.002(2)
C26 0.029(3) 0.027(3) 0.059(3) 0.022(2) 0.011(2) 0.005(2)
C27 0.029(2) 0.034(3) 0.032(2) 0.012(2) 0.0051(19) 0.006(2)
C28 0.051(3) 0.032(3) 0.083(4) 0.000(3) 0.033(3) 0.002(3)
C29 0.020(2) 0.023(2) 0.015(2) -0.0042(17) 0.0002(16) 0.0020(19)
C30 0.018(2) 0.018(2) 0.014(2) 0.0022(17) 0.0020(16) 0.0002(18)
C31 0.028(2) 0.012(2) 0.019(2) -0.0008(17) 0.0077(17) -0.0056(19)
C32 0.027(2) 0.030(3) 0.023(2) -0.003(2) -0.0051(18) -0.009(2)
C33 0.020(2) 0.028(3) 0.032(2) -0.001(2) -0.0030(19) 0.003(2)
C34 0.022(2) 0.019(2) 0.026(2) -0.0004(18) 0.0002(18) 0.0030(19)
C35 0.021(2) 0.015(2) 0.018(2) 0.0008(16) -0.0024(16) -0.0078(18)
C36 0.027(2) 0.024(2) 0.018(2) -0.0002(18) 0.0045(18) -0.002(2)
C37 0.032(3) 0.032(3) 0.029(3) 0.003(2) 0.004(2) -0.008(2)
C38 0.043(3) 0.040(3) 0.026(2) 0.013(2) 0.002(2) -0.009(2)
C39 0.029(3) 0.046(3) 0.022(2) 0.002(2) 0.0011(19) 0.000(2)
C40 0.026(2) 0.049(3) 0.025(2) 0.000(2) 0.0030(19) -0.007(2)
C41 0.031(2) 0.031(3) 0.022(2) -0.0020(19) 0.0065(19) -0.010(2)
C42 0.047(3) 0.090(5) 0.030(3) 0.019(3) -0.001(2) -0.012(3)
C43 0.065(4) 0.055(4) 0.066(4) 0.006(3) 0.009(3) 0.004(3)
C44 0.060(4) 0.046(4) 0.075(4) -0.017(3) 0.024(3) -0.017(3)
C45 0.043(3) 0.096(5) 0.043(3) -0.002(3) 0.004(3) 0.009(3)
C46 0.067(4) 0.078(5) 0.059(4) 0.023(3) 0.014(3) 0.007(4)

loop_
_atom_type_symbol
_atom_type_description
_atom_type_scat_dispersion_real
_atom_type_scat_dispersion_imag
_atom_type_scat_source
C C 0.0033 0.0016 'International Tables Vol C Tables 4.2.6.8 and 6.1.1.4'
H H 0.0000 0.0000 'International Tables Vol C Tables 4.2.6.8 and 6.1.1.4'
N N 0.0061 0.0033 'International Tables Vol C Tables 4.2.6.8 and 6.1.1.4'
O O 0.0106 0.0060 'International Tables Vol C Tables 4.2.6.8 and 6.1.1.4'
S S 0.1246 0.1234 'International Tables Vol C Tables 4.2.6.8 and 6.1.1.4'
Co Co 0.3494 0.9721 'International Tables Vol C Tables 4.2.6.8 and 6.1.1.4'

loop_
_geom_angle_atom_site_label_1
_geom_angle_atom_site_label_2
_geom_angle_atom_site_label_3
_geom_angle
N4 Co1 N1 129.65(13)
N4 Co1 N7 113.42(12)
N1 Co1 N7 116.91(12)
N4 Co1 N6 79.57(12)
N1 Co1 N6 101.94(12)
N7 Co1 N6 89.43(12)
N4 Co1 N3 93.62(12)
N1 Co1 N3 79.82(12)
N7 Co1 N3 96.34(11)
N6 Co1 N3 172.44(11)
O1 S1 O2 115.72(15)
O1 S1 N3 105.85(16)
O2 S1 N3 113.20(16)
O1 S1 C8 106.68(17)
O2 S1 C8 105.62(17)
N3 S1 C8 109.53(16)
O4 S2 O3 116.42(16)
O4 S2 N6 114.13(17)
O3 S2 N6 105.74(17)
O4 S2 C22 106.17(19)
O3 S2 C22 104.75(17)
N6 S2 C22 109.11(18)
O5 S3 O6 120.37(17)
O5 S3 N9 108.29(17)
O6 S3 N9 104.83(17)
O5 S3 C36 107.15(18)
O6 S3 C36 108.44(17)
N9 S3 C36 107.12(18)
C45 O7 C44 111.9(4)
C1 N1 C7 104.3(3)
C1 N1 Co1 143.8(3)
C7 N1 Co1 111.9(2)
C1 N2 C2 108.6(3)
C1 N2 H2N 129(3)
C2 N2 H2N 122(3)
C6 N3 S1 121.1(3)
C6 N3 Co1 110.4(2)
S1 N3 Co1 127.50(17)
C15 N4 C21 104.8(3)
C15 N4 Co1 142.3(3)
C21 N4 Co1 111.3(2)
C15 N5 C16 108.0(3)
C15 N5 H5N 126(3)
C16 N5 H5N 126(3)
C20 N6 S2 120.3(3)
C20 N6 Co1 110.4(2)
S2 N6 Co1 129.30(18)
C29 N7 C35 105.4(3)
C29 N7 Co1 126.4(2)
C35 N7 Co1 126.8(2)
C29 N8 C30 106.7(3)
C29 N8 H8N 127(3)
C30 N8 H8N 126(2)
C31 N9 S3 119.6(3)
C31 N9 H9N 113(3)
S3 N9 H9N 113(3)
N2 C1 N1 112.4(4)
N2 C1 H1 123.8
N1 C1 H1 123.8
C7 C2 C3 121.2(4)
C7 C2 N2 103.9(4)
C3 C2 N2 134.8(4)
C4 C3 C2 116.2(4)
C4 C3 H3 121.9
C2 C3 H3 121.9
C3 C4 C5 122.6(4)
C3 C4 H4 118.7
C5 C4 H4 118.7
C6 C5 C4 121.4(4)
C6 C5 H5 119.3
C4 C5 H5 119.3
C5 C6 C7 115.0(4)
C5 C6 N3 132.8(4)
C7 C6 N3 112.2(3)
C2 C7 N1 110.7(3)
C2 C7 C6 123.6(4)
N1 C7 C6 125.5(3)
C9 C8 C13 120.5(4)
C9 C8 S1 121.1(3)
C13 C8 S1 118.4(3)
C8 C9 C10 119.3(4)
C8 C9 H9 120.3
C10 C9 H9 120.3
C11 C10 C9 121.4(4)
C11 C10 H10 119.3
C9 C10 H10 119.3
C10 C11 C12 118.4(4)
C10 C11 C14 121.5(4)
C12 C11 C14 120.1(4)
C11 C12 C13 121.0(4)
C11 C12 H12 119.5
C13 C12 H12 119.5
C8 C13 C12 119.4(4)
C8 C13 H13 120.3
C12 C13 H13 120.3
C11 C14 H14A 109.5
C11 C14 H14B 109.5
H14A C14 H14B 109.5
C11 C14 H14C 109.5
H14A C14 H14C 109.5
H14B C14 H14C 109.5
N4 C15 N5 111.9(4)
N4 C15 H15 124.0
N5 C15 H15 124.0
C21 C16 C17 121.0(4)
C21 C16 N5 104.2(4)
C17 C16 N5 134.7(4)
C16 C17 C18 116.1(4)
C16 C17 H17 122.0
C18 C17 H17 122.0
C17 C18 C19 122.9(4)
C17 C18 H18 118.6
C19 C18 H18 118.6
C20 C19 C18 120.7(4)
C20 C19 H19 119.6
C18 C19 H19 119.6
C19 C20 C21 115.4(4)
C19 C20 N6 132.4(4)
C21 C20 N6 112.1(4)
C16 C21 N4 111.1(4)
C16 C21 C20 123.9(4)
N4 C21 C20 125.0(4)
C23 C22 C27 120.1(4)
C23 C22 S2 120.6(3)
C27 C22 S2 119.1(3)
C22 C23 C24 119.6(4)
C22 C23 H23 120.2
C24 C23 H23 120.2
C25 C24 C23 121.6(4)
C25 C24 H24 119.2
C23 C24 H24 119.2
C24 C25 C26 117.9(4)
C24 C25 C28 120.8(4)
C26 C25 C28 121.3(4)
C27 C26 C25 121.3(4)
C27 C26 H26 119.4
C25 C26 H26 119.4
C26 C27 C22 119.5(4)
C26 C27 H27 120.3
C22 C27 H27 120.3
C25 C28 H28A 109.5
C25 C28 H28B 109.5
H28A C28 H28B 109.5
C25 C28 H28C 109.5
H28A C28 H28C 109.5
H28B C28 H28C 109.5
N7 C29 N8 113.0(3)
N7 C29 H29 123.5
N8 C29 H29 123.5
N8 C30 C35 106.1(3)
N8 C30 C31 131.4(4)
C35 C30 C31 122.4(3)
C32 C31 C30 116.4(4)
C32 C31 N9 123.5(4)
C30 C31 N9 119.9(3)
C31 C32 C33 121.1(4)
C31 C32 H32 119.5
C33 C32 H32 119.5
C34 C33 C32 122.6(4)
C34 C33 H33 118.7
C32 C33 H33 118.7
C33 C34 C35 117.6(4)
C33 C34 H34 121.2
C35 C34 H34 121.2
C30 C35 N7 108.9(3)
C30 C35 C34 120.0(3)
N7 C35 C34 131.1(4)
C37 C36 C41 119.8(4)
C37 C36 S3 119.5(3)
C41 C36 S3 120.6(3)
C38 C37 C36 119.4(4)
C38 C37 H37 120.3
C36 C37 H37 120.3
C37 C38 C39 121.5(4)
C37 C38 H38 119.2
C39 C38 H38 119.2
C40 C39 C38 118.3(4)
C40 C39 C42 121.4(4)
C38 C39 C42 120.3(4)
C39 C40 C41 121.3(4)
C39 C40 H40 119.3
C41 C40 H40 119.3
C40 C41 C36 119.4(4)
C40 C41 H41 120.3
C36 C41 H41 120.3
C39 C42 H42A 109.5
C39 C42 H42B 109.5
H42A C42 H42B 109.5
C39 C42 H42C 109.5
H42A C42 H42C 109.5
H42B C42 H42C 109.5
C44 C43 H43A 109.5
C44 C43 H43B 109.5
H43A C43 H43B 109.5
C44 C43 H43C 109.5
H43A C43 H43C 109.5
H43B C43 H43C 109.5
O7 C44 C43 107.3(4)
O7 C44 H44A 110.3
C43 C44 H44A 110.3
O7 C44 H44B 110.3
C43 C44 H44B 110.3
H44A C44 H44B 108.5
O7 C45 C46 107.9(4)
O7 C45 H45A 110.1
C46 C45 H45A 110.1
O7 C45 H45B 110.1
C46 C45 H45B 110.1
H45A C45 H45B 108.4
C45 C46 H46A 109.5
C45 C46 H46B 109.5
H46A C46 H46B 109.5
C45 C46 H46C 109.5
H46A C46 H46C 109.5
H46B C46 H46C 109.5

loop_
_geom_bond_atom_site_label_1
_geom_bond_atom_site_label_2
_geom_bond_distance
Co1 N4 2.021(3)
Co1 N1 2.026(3)
Co1 N7 2.048(3)
Co1 N6 2.239(3)
Co1 N3 2.258(3)
S1 O1 1.449(3)
S1 O2 1.457(3)
S1 N3 1.576(3)
S1 C8 1.773(4)
S2 O4 1.440(3)
S2 O3 1.461(3)
S2 N6 1.573(3)
S2 C22 1.777(4)
S3 O5 1.432(3)
S3 O6 1.436(3)
S3 N9 1.638(3)
S3 C36 1.762(4)
O7 C45 1.393(5)
O7 C44 1.435(6)
N1 C1 1.332(4)
N1 C7 1.393(5)
N2 C1 1.328(5)
N2 C2 1.395(5)
N2 H2N 0.88(4)
N3 C6 1.417(5)
N4 C15 1.327(5)
N4 C21 1.391(5)
N5 C15 1.355(5)
N5 C16 1.395(5)
N5 H5N 0.81(4)
N6 C20 1.412(5)
N7 C29 1.317(4)
N7 C35 1.393(4)
N8 C29 1.352(5)
N8 C30 1.381(4)
N8 H8N 0.87(4)
N9 C31 1.430(5)
N9 H9N 0.80(4)
C1 H1 0.9500
C2 C7 1.382(5)
C2 C3 1.390(6)
C3 C4 1.379(5)
C3 H3 0.9500
C4 C5 1.414(5)
C4 H4 0.9500
C5 C6 1.386(5)
C5 H5 0.9500
C6 C7 1.404(5)
C8 C9 1.375(5)
C8 C13 1.389(5)
C9 C10 1.394(5)
C9 H9 0.9500
C10 C11 1.384(6)
C10 H10 0.9500
C11 C12 1.389(6)
C11 C14 1.512(6)
C12 C13 1.394(5)
C12 H12 0.9500
C13 H13 0.9500
C14 H14A 0.9800
C14 H14B 0.9800
C14 H14C 0.9800
C15 H15 0.9500
C16 C21 1.379(5)
C16 C17 1.385(6)
C17 C18 1.385(6)
C17 H17 0.9500
C18 C19 1.413(6)
C18 H18 0.9500
C19 C20 1.383(5)
C19 H19 0.9500
C20 C21 1.396(5)
C22 C23 1.382(5)
C22 C27 1.386(5)
C23 C24 1.384(6)
C23 H23 0.9500
C24 C25 1.383(6)
C24 H24 0.9500
C25 C26 1.394(6)
C25 C28 1.497(6)
C26 C27 1.384(6)
C26 H26 0.9500
C27 H27 0.9500
C28 H28A 0.9800
C28 H28B 0.9800
C28 H28C 0.9800
C29 H29 0.9500
C30 C35 1.391(5)
C30 C31 1.401(5)
C31 C32 1.379(5)
C32 C33 1.394(5)
C32 H32 0.9500
C33 C34 1.362(5)
C33 H33 0.9500
C34 C35 1.398(5)
C34 H34 0.9500
C36 C37 1.383(5)
C36 C41 1.400(5)
C37 C38 1.383(5)
C37 H37 0.9500
C38 C39 1.391(6)
C38 H38 0.9500
C39 C40 1.377(6)
C39 C42 1.516(6)
C40 C41 1.388(5)
C40 H40 0.9500
C41 H41 0.9500
C42 H42A 0.9800
C42 H42B 0.9800
C42 H42C 0.9800
C43 C44 1.527(6)
C43 H43A 0.9800
C43 H43B 0.9800
C43 H43C 0.9800
C44 H44A 0.9900
C44 H44B 0.9900
C45 C46 1.536(7)
C45 H45A 0.9900
C45 H45B 0.9900
C46 H46A 0.9800
C46 H46B 0.9800
C46 H46C 0.9800

loop_
_geom_hbond_atom_site_label_D
_geom_hbond_atom_site_label_H
_geom_hbond_atom_site_label_A
_geom_hbond_distance_DH
_geom_hbond_distance_HA
_geom_hbond_distance_DA
_geom_hbond_angle_DHA
_geom_hbond_site_symmetry_A
N2 H2N O1 0.88(4) 1.90(4) 2.770(4) 169(4) 4_666
N5 H5N O7 0.81(4) 1.96(4) 2.759(5) 169(4) 4_565
N8 H8N O3 0.87(4) 1.94(4) 2.797(4) 171(3) 3_657
N9 H9N O2 0.80(4) 2.04(4) 2.830(4) 168(4) 2_546
